data_7154833
loop_
_publ_author_name
'Ngo, Thang Ngoc'
'Janert, Frank'
'Ehlers, Peter'
'Hoang, Do Huy'
'Dang, Tuan Thanh'
'Villinger, Alexander'
'Lochbrunner, Stefan'
'Langer, Peter'

_publ_section_title
;
 Pd(0)-catalyzed domino C-N coupling/hydroamination/C-H arylation
 reactions: efficient synthesis and photophysical properties of
 azaindolo[1,2-f]phenanthridines.
;
_journal_issue 4
_journal_name_full 'Organic &amp; biomolecular chemistry'
_journal_page_first 1293
_journal_page_last 1301
_journal_paper_doi 10.1039/c5ob02274f
_journal_volume 14
_journal_year 2016
_chemical_formula_moiety 'C20 H14 N2 O'
_chemical_formula_sum 'C20 H14 N2 O'
_chemical_formula_weight 298.33
_chemical_name_systematic
;
3-methoxypyrido[2',3':4,5]pyrrolo[1,2-<i>f</i>]phenanthridine
;
_space_group_crystal_system triclinic
_space_group_IT_number 2
_space_group_name_Hall '-P 1'
_space_group_name_H-M_alt 'P -1'
_symmetry_space_group_name_Hall '-P 1'
_symmetry_space_group_name_H-M 'P -1'
_atom_sites_solution_hydrogens geom
_audit_creation_method SHELXL-2013
_audit_update_record
;
2015-11-04 deposited with the CCDC.
2015-12-01 downloaded from the CCDC.
;
_cell_angle_alpha 95.6660(10)
_cell_angle_beta 104.3690(10)
_cell_angle_gamma 107.6790(10)
_cell_formula_units_Z 8
_cell_length_a 12.2153(2)
_cell_length_b 13.5599(2)
_cell_length_c 18.6521(3)
_cell_measurement_reflns_used 9548
_cell_measurement_temperature 173(2)
_cell_measurement_theta_max 32.55
_cell_measurement_theta_min 2.40
_cell_volume 2800.32(8)
_computing_cell_refinement 'Bruker Apex V7.51A'
_computing_data_collection 'Bruker Apex V7.51A'
_computing_data_reduction 'Bruker SAINT'
_computing_molecular_graphics 'ORTEP-3v2.01 (Farrugia, 1997)'
_computing_publication_material SHELXL-2013
_computing_structure_refinement 'SHELXL-2013 (Sheldrick, 2013)'
_computing_structure_solution 'SHELXS-2013 (Sheldrick, 2013)'
_diffrn_ambient_temperature 173(2)
_diffrn_measured_fraction_theta_full 0.999
_diffrn_measured_fraction_theta_max 0.998
_diffrn_measurement_device_type 'Bruker-Nonius Apex X8-CCD-diffractometer'
_diffrn_measurement_method 'phi and omega scans'
_diffrn_radiation_monochromator graphite
_diffrn_radiation_source 'sealed tube'
_diffrn_radiation_type MoK\a
_diffrn_radiation_wavelength 0.71073
_diffrn_reflns_av_R_equivalents 0.0329
_diffrn_reflns_av_unetI/netI 0.0329
_diffrn_reflns_laue_measured_fraction_full 0.999
_diffrn_reflns_laue_measured_fraction_max 0.998
_diffrn_reflns_limit_h_max 17
_diffrn_reflns_limit_h_min -17
_diffrn_reflns_limit_k_max 19
_diffrn_reflns_limit_k_min -19
_diffrn_reflns_limit_l_max 27
_diffrn_reflns_limit_l_min -27
_diffrn_reflns_number 93666
_diffrn_reflns_point_group_measured_fraction_full 0.999
_diffrn_reflns_point_group_measured_fraction_max 0.998
_diffrn_reflns_theta_full 25.242
_diffrn_reflns_theta_max 31.499
_diffrn_reflns_theta_min 2.296
_exptl_absorpt_coefficient_mu 0.089
_exptl_absorpt_correction_T_max 0.7464
_exptl_absorpt_correction_T_min 0.7071
_exptl_absorpt_correction_type multi-scan
_exptl_absorpt_process_details '(SADABS; Sheldrick, 2004)'
_exptl_crystal_colour yellow
_exptl_crystal_density_diffrn 1.415
_exptl_crystal_description block
_exptl_crystal_F_000 1248
_exptl_crystal_size_max 0.550
_exptl_crystal_size_mid 0.280
_exptl_crystal_size_min 0.190
_refine_diff_density_max 0.466
_refine_diff_density_min -0.276
_refine_diff_density_rms 0.055
_refine_ls_extinction_method none
_refine_ls_goodness_of_fit_ref 1.009
_refine_ls_hydrogen_treatment constr
_refine_ls_matrix_type full
_refine_ls_number_parameters 833
_refine_ls_number_reflns 18586
_refine_ls_number_restraints 0
_refine_ls_restrained_S_all 1.009
_refine_ls_R_factor_all 0.0795
_refine_ls_R_factor_gt 0.0501
_refine_ls_shift/su_max 0.001
_refine_ls_shift/su_mean 0.000
_refine_ls_structure_factor_coef Fsqd
_refine_ls_weighting_details 'w=1/[\s^2^(Fo^2^)+(0.0768P)^2^+0.6325P] where P=(Fo^2^+2Fc^2^)/3'
_refine_ls_weighting_scheme calc
_refine_ls_wR_factor_gt 0.1251
_refine_ls_wR_factor_ref 0.1469
_reflns_Friedel_coverage 0.000
_reflns_number_gt 13060
_reflns_number_total 18586
_reflns_threshold_expression 'I > 2\s(I)'
_cod_data_source_file c5ob02274f2.cif
_cod_data_source_block is_es4
_cod_depositor_comments 'Adding full bibliography for 7154833.cif.'
_cod_database_code 7154833
_shelx_space_group_comment
;
The symmetry employed for this shelxl refinement is uniquely defined
by the following loop, which should always be used as a source of
symmetry information in preference to the above space-group names.
They are only intended as comments.
;
_shelx_estimated_absorpt_t_min 0.953
_shelx_estimated_absorpt_t_max 0.983
_shelxl_version_number 2013-4

loop_
_space_group_symop_operation_xyz
'x, y, z'
'-x, -y, -z'

loop_
_atom_site_label
_atom_site_type_symbol
_atom_site_fract_x
_atom_site_fract_y
_atom_site_fract_z
_atom_site_U_iso_or_equiv
_atom_site_adp_type
_atom_site_occupancy
_atom_site_site_symmetry_order
_atom_site_calc_flag
_atom_site_refinement_flags_posn
_atom_site_refinement_flags_adp
N1 N 0.29532(8) 0.64780(7) 0.78389(5) 0.01548(17) Uani 1 1 d . .
N2 N 0.31912(10) 0.58366(8) 0.96647(6) 0.0248(2) Uani 1 1 d . .
O1 O 0.14617(9) 1.03450(7) 0.67086(5) 0.0272(2) Uani 1 1 d . .
C1 C 0.31908(10) 0.58310(8) 0.83506(6) 0.0163(2) Uani 1 1 d . .
C2 C 0.34879(12) 0.49194(9) 0.83168(7) 0.0249(2) Uani 1 1 d . .
H2 H 0.3601 0.4609 0.7873 0.030 Uiso 1 1 calc R U
C3 C 0.36109(13) 0.44865(10) 0.89596(8) 0.0295(3) Uani 1 1 d . .
H3 H 0.3803 0.3858 0.8959 0.035 Uiso 1 1 calc R U
C4 C 0.34582(13) 0.49567(10) 0.96063(7) 0.0286(3) Uani 1 1 d . .
H4 H 0.3550 0.4629 1.0034 0.034 Uiso 1 1 calc R U
C5 C 0.30597(10) 0.62623(8) 0.90392(6) 0.0185(2) Uani 1 1 d . .
C6 C 0.27558(11) 0.71778(8) 0.89395(6) 0.0195(2) Uani 1 1 d . .
H6 H 0.2626 0.7629 0.9308 0.023 Uiso 1 1 calc R U
C7 C 0.26854(10) 0.72879(8) 0.82103(6) 0.0161(2) Uani 1 1 d . .
C8 C 0.23886(10) 0.80695(8) 0.78050(6) 0.0166(2) Uani 1 1 d . .
C9 C 0.21156(11) 0.88850(9) 0.81722(7) 0.0208(2) Uani 1 1 d . .
H9 H 0.2123 0.8913 0.8684 0.025 Uiso 1 1 calc R U
C10 C 0.18399(11) 0.96381(9) 0.77965(7) 0.0221(2) Uani 1 1 d . .
H10 H 0.1678 1.0196 0.8051 0.027 Uiso 1 1 calc R U
C11 C 0.17973(11) 0.95823(8) 0.70356(7) 0.0205(2) Uani 1 1 d . .
C12 C 0.20625(10) 0.87901(8) 0.66623(6) 0.0186(2) Uani 1 1 d . .
H12 H 0.2033 0.8760 0.6146 0.022 Uiso 1 1 calc R U
C13 C 0.23770(10) 0.80294(8) 0.70510(6) 0.0163(2) Uani 1 1 d . .
C14 C 0.26888(10) 0.71841(8) 0.66851(6) 0.0157(2) Uani 1 1 d . .
C15 C 0.27289(11) 0.71166(9) 0.59365(6) 0.0203(2) Uani 1 1 d . .
H15 H 0.2571 0.7639 0.5664 0.024 Uiso 1 1 calc R U
C16 C 0.29927(11) 0.63074(9) 0.55875(6) 0.0223(2) Uani 1 1 d . .
H16 H 0.3011 0.6276 0.5080 0.027 Uiso 1 1 calc R U
C17 C 0.32309(11) 0.55408(9) 0.59793(7) 0.0222(2) Uani 1 1 d . .
H17 H 0.3399 0.4977 0.5738 0.027 Uiso 1 1 calc R U
C18 C 0.32232(11) 0.56019(8) 0.67204(6) 0.0204(2) Uani 1 1 d . .
H18 H 0.3403 0.5084 0.6989 0.025 Uiso 1 1 calc R U
C19 C 0.29554(10) 0.64122(8) 0.70824(6) 0.01474(19) Uani 1 1 d . .
C20 C 0.13846(13) 1.03353(10) 0.59366(7) 0.0275(3) Uani 1 1 d . .
H20A H 0.2181 1.0450 0.5869 0.041 Uiso 1 1 calc R U
H20B H 0.1092 1.0897 0.5770 0.041 Uiso 1 1 calc R U
H20C H 0.0827 0.9652 0.5637 0.041 Uiso 1 1 calc R U
N3 N 0.06699(8) 0.89509(7) 0.28119(5) 0.01591(17) Uani 1 1 d . .
N4 N 0.11584(10) 0.82645(8) 0.46315(6) 0.0247(2) Uani 1 1 d . .
O2 O 0.40531(8) 1.29287(7) 0.18602(5) 0.0287(2) Uani 1 1 d . .
C21 C 0.03019(10) 0.82996(8) 0.33040(6) 0.0168(2) Uani 1 1 d . .
C22 C -0.07152(12) 0.74477(9) 0.32467(7) 0.0248(2) Uani 1 1 d . .
H22 H -0.1350 0.7169 0.2789 0.030 Uiso 1 1 calc R U
C23 C -0.07601(13) 0.70234(10) 0.38883(8) 0.0281(3) Uani 1 1 d . .
H23 H -0.1440 0.6440 0.3875 0.034 Uiso 1 1 calc R U
C24 C 0.01766(13) 0.74404(10) 0.45502(7) 0.0266(3) Uani 1 1 d . .
H24 H 0.0114 0.7116 0.4974 0.032 Uiso 1 1 calc R U
C25 C 0.12028(11) 0.86925(9) 0.40106(6) 0.0191(2) Uani 1 1 d . .
C26 C 0.20982(11) 0.95966(9) 0.39451(6) 0.0219(2) Uani 1 1 d . .
H26 H 0.2803 1.0021 0.4332 0.026 Uiso 1 1 calc R U
C27 C 0.17591(10) 0.97453(8) 0.32185(6) 0.0172(2) Uani 1 1 d . .
C28 C 0.23269(10) 1.05567(8) 0.28528(6) 0.0173(2) Uani 1 1 d . .
C29 C 0.34431(11) 1.13365(9) 0.32421(7) 0.0220(2) Uani 1 1 d . .
H29 H 0.3826 1.1320 0.3748 0.026 Uiso 1 1 calc R U
C30 C 0.39847(11) 1.21173(9) 0.29030(7) 0.0229(2) Uani 1 1 d . .
H30 H 0.4733 1.2643 0.3174 0.027 Uiso 1 1 calc R U
C31 C 0.34286(11) 1.21362(9) 0.21528(7) 0.0207(2) Uani 1 1 d . .
C32 C 0.23236(11) 1.13875(9) 0.17614(6) 0.0199(2) Uani 1 1 d . .
H32 H 0.1948 1.1411 0.1255 0.024 Uiso 1 1 calc R U
C33 C 0.17551(10) 1.05898(8) 0.21120(6) 0.0166(2) Uani 1 1 d . .
C34 C 0.05946(10) 0.97759(8) 0.17127(6) 0.0177(2) Uani 1 1 d . .
C35 C -0.00560(11) 0.97968(10) 0.09849(7) 0.0252(2) Uani 1 1 d . .
H35 H 0.0232 1.0383 0.0759 0.030 Uiso 1 1 calc R U
C36 C -0.11056(12) 0.89890(11) 0.05862(7) 0.0299(3) Uani 1 1 d . .
H36 H -0.1546 0.9032 0.0100 0.036 Uiso 1 1 calc R U
C37 C -0.15101(12) 0.81165(10) 0.09018(7) 0.0278(3) Uani 1 1 d . .
H37 H -0.2196 0.7535 0.0616 0.033 Uiso 1 1 calc R U
C38 C -0.09216(11) 0.80861(9) 0.16303(7) 0.0220(2) Uani 1 1 d . .
H38 H -0.1215 0.7490 0.1846 0.026 Uiso 1 1 calc R U
C39 C 0.01061(10) 0.89292(8) 0.20538(6) 0.0163(2) Uani 1 1 d . .
C40 C 0.35974(12) 1.29176(10) 0.10769(7) 0.0276(3) Uani 1 1 d . .
H40A H 0.3541 1.2253 0.0784 0.041 Uiso 1 1 calc R U
H40B H 0.4140 1.3509 0.0934 0.041 Uiso 1 1 calc R U
H40C H 0.2798 1.2983 0.0974 0.041 Uiso 1 1 calc R U
N5 N 0.32232(8) 0.85691(7) 0.21457(5) 0.01687(18) Uani 1 1 d . .
N6 N 0.26326(11) 0.91635(9) 0.03009(6) 0.0289(2) Uani 1 1 d . .
O3 O -0.00890(9) 0.46599(7) 0.32070(5) 0.0316(2) Uani 1 1 d . .
C41 C 0.35528(10) 0.91981(8) 0.16330(6) 0.0182(2) Uani 1 1 d . .
C42 C 0.45490(12) 1.00526(10) 0.16617(7) 0.0271(3) Uani 1 1 d . .
H42 H 0.5198 1.0353 0.2111 0.033 Uiso 1 1 calc R U
C43 C 0.45516(13) 1.04459(10) 0.10042(8) 0.0301(3) Uani 1 1 d . .
H43 H 0.5213 1.1034 0.0999 0.036 Uiso 1 1 calc R U
C44 C 0.36016(13) 0.99910(10) 0.03554(7) 0.0294(3) Uani 1 1 d . .
H44 H 0.3641 1.0288 -0.0082 0.035 Uiso 1 1 calc R U
C45 C 0.26199(11) 0.87785(9) 0.09384(6) 0.0213(2) Uani 1 1 d . .
C46 C 0.17376(11) 0.78973(9) 0.10391(7) 0.0237(2) Uani 1 1 d . .
H46 H 0.1013 0.7468 0.0669 0.028 Uiso 1 1 calc R U
C47 C 0.21177(10) 0.77751(8) 0.17671(6) 0.0180(2) Uani 1 1 d . .
C48 C 0.15718(10) 0.69911(8) 0.21593(6) 0.0171(2) Uani 1 1 d . .
C49 C 0.04635(11) 0.61904(9) 0.17851(7) 0.0219(2) Uani 1 1 d . .
H49 H 0.0069 0.6181 0.1275 0.026 Uiso 1 1 calc R U
C50 C -0.00554(11) 0.54226(9) 0.21466(7) 0.0238(2) Uani 1 1 d . .
H50 H -0.0796 0.4881 0.1886 0.029 Uiso 1 1 calc R U
C51 C 0.05134(11) 0.54444(9) 0.28996(7) 0.0218(2) Uani 1 1 d . .
C52 C 0.16041(10) 0.62207(9) 0.32776(7) 0.0200(2) Uani 1 1 d . .
H52 H 0.1987 0.6226 0.3789 0.024 Uiso 1 1 calc R U
C53 C 0.21509(10) 0.70038(8) 0.29087(6) 0.0169(2) Uani 1 1 d . .
C54 C 0.32961(10) 0.78466(8) 0.32869(6) 0.0178(2) Uani 1 1 d . .
C55 C 0.39075(12) 0.79202(10) 0.40420(7) 0.0276(3) Uani 1 1 d . .
H55 H 0.3595 0.7384 0.4302 0.033 Uiso 1 1 calc R U
C56 C 0.49461(13) 0.87434(11) 0.44219(7) 0.0324(3) Uani 1 1 d . .
H56 H 0.5340 0.8770 0.4935 0.039 Uiso 1 1 calc R U
C57 C 0.54132(12) 0.95309(10) 0.40537(7) 0.0282(3) Uani 1 1 d . .
H57 H 0.6118 1.0110 0.4317 0.034 Uiso 1 1 calc R U
C58 C 0.48557(11) 0.94780(9) 0.33020(7) 0.0230(2) Uani 1 1 d . .
H58 H 0.5186 1.0017 0.3049 0.028 Uiso 1 1 calc R U
C59 C 0.38047(10) 0.86336(8) 0.29092(6) 0.0168(2) Uani 1 1 d . .
C60 C 0.03707(13) 0.46990(11) 0.39935(8) 0.0302(3) Uani 1 1 d . .
H60A H 0.1157 0.4607 0.4098 0.045 Uiso 1 1 calc R U
H60B H -0.0185 0.4134 0.4150 0.045 Uiso 1 1 calc R U
H60C H 0.0456 0.5382 0.4273 0.045 Uiso 1 1 calc R U
N7 N 0.25805(9) 0.41232(7) 0.28600(5) 0.01753(18) Uani 1 1 d . .
N8 N 0.31983(10) 0.34861(8) 0.46933(6) 0.0253(2) Uani 1 1 d . .
O4 O 0.59459(9) 0.79507(7) 0.17635(6) 0.0331(2) Uani 1 1 d . .
C61 C 0.22683(10) 0.34753(8) 0.33672(6) 0.0183(2) Uani 1 1 d . .
C62 C 0.13193(12) 0.25625(10) 0.33197(7) 0.0254(2) Uani 1 1 d . .
H62 H 0.0680 0.2252 0.2867 0.030 Uiso 1 1 calc R U
C63 C 0.13537(13) 0.21310(10) 0.39623(7) 0.0295(3) Uani 1 1 d . .
H63 H 0.0729 0.1504 0.3953 0.035 Uiso 1 1 calc R U
C64 C 0.22909(12) 0.26017(10) 0.46237(7) 0.0277(3) Uani 1 1 d . .
H64 H 0.2283 0.2273 0.5050 0.033 Uiso 1 1 calc R U
C65 C 0.31789(11) 0.39137(9) 0.40691(6) 0.0200(2) Uani 1 1 d . .
C66 C 0.40276(11) 0.48380(9) 0.39852(6) 0.0212(2) Uani 1 1 d . .
H66 H 0.4718 0.5299 0.4367 0.025 Uiso 1 1 calc R U
C67 C 0.36631(10) 0.49418(8) 0.32484(6) 0.0179(2) Uani 1 1 d . .
C68 C 0.42301(10) 0.57115(8) 0.28529(6) 0.0176(2) Uani 1 1 d . .
C69 C 0.53546(10) 0.64966(9) 0.32220(7) 0.0213(2) Uani 1 1 d . .
H69 H 0.5740 0.6519 0.3736 0.026 Uiso 1 1 calc R U
C70 C 0.58956(11) 0.72262(9) 0.28458(7) 0.0230(2) Uani 1 1 d . .
H70 H 0.6654 0.7750 0.3098 0.028 Uiso 1 1 calc R U
C71 C 0.53282(11) 0.71985(9) 0.20885(7) 0.0224(2) Uani 1 1 d . .
C72 C 0.42225(11) 0.64371(9) 0.17139(7) 0.0201(2) Uani 1 1 d . .
H72 H 0.3843 0.6424 0.1201 0.024 Uiso 1 1 calc R U
C73 C 0.36629(10) 0.56834(8) 0.20965(6) 0.0172(2) Uani 1 1 d . .
C74 C 0.24976(10) 0.48604(8) 0.17215(6) 0.0181(2) Uani 1 1 d . .
C75 C 0.18583(11) 0.48232(10) 0.09765(7) 0.0241(2) Uani 1 1 d . .
H75 H 0.2177 0.5359 0.0718 0.029 Uiso 1 1 calc R U
C76 C 0.07819(12) 0.40333(11) 0.06089(7) 0.0308(3) Uani 1 1 d . .
H76 H 0.0368 0.4028 0.0104 0.037 Uiso 1 1 calc R U
C77 C 0.03053(13) 0.32471(11) 0.09787(7) 0.0323(3) Uani 1 1 d . .
H77 H -0.0427 0.2692 0.0723 0.039 Uiso 1 1 calc R U
C78 C 0.08952(12) 0.32708(10) 0.17190(7) 0.0274(3) Uani 1 1 d . .
H78 H 0.0558 0.2734 0.1971 0.033 Uiso 1 1 calc R U
C79 C 0.19824(10) 0.40754(9) 0.21018(6) 0.0186(2) Uani 1 1 d . .
C80 C 0.54127(14) 0.79758(10) 0.10002(8) 0.0316(3) Uani 1 1 d . .
H80A H 0.5310 0.7317 0.0679 0.047 Uiso 1 1 calc R U
H80B H 0.5933 0.8572 0.0848 0.047 Uiso 1 1 calc R U
H80C H 0.4627 0.8056 0.0946 0.047 Uiso 1 1 calc R U

loop_
_atom_site_aniso_label
_atom_site_aniso_U_11
_atom_site_aniso_U_22
_atom_site_aniso_U_33
_atom_site_aniso_U_23
_atom_site_aniso_U_13
_atom_site_aniso_U_12
N1 0.0185(4) 0.0155(4) 0.0134(4) 0.0044(3) 0.0050(3) 0.0064(3)
N2 0.0324(6) 0.0270(5) 0.0177(5) 0.0103(4) 0.0080(4) 0.0117(4)
O1 0.0406(5) 0.0254(4) 0.0233(4) 0.0097(3) 0.0083(4) 0.0213(4)
C1 0.0156(5) 0.0176(4) 0.0163(5) 0.0063(4) 0.0050(4) 0.0051(4)
C2 0.0344(7) 0.0252(5) 0.0244(6) 0.0114(4) 0.0141(5) 0.0168(5)
C3 0.0418(8) 0.0301(6) 0.0297(7) 0.0171(5) 0.0165(6) 0.0222(6)
C4 0.0385(7) 0.0309(6) 0.0242(6) 0.0164(5) 0.0123(5) 0.0168(6)
C5 0.0191(5) 0.0196(5) 0.0159(5) 0.0055(4) 0.0039(4) 0.0055(4)
C6 0.0253(6) 0.0191(5) 0.0146(5) 0.0038(4) 0.0064(4) 0.0080(4)
C7 0.0177(5) 0.0154(4) 0.0151(5) 0.0023(4) 0.0044(4) 0.0059(4)
C8 0.0180(5) 0.0163(4) 0.0155(5) 0.0037(4) 0.0044(4) 0.0062(4)
C9 0.0253(6) 0.0209(5) 0.0180(5) 0.0028(4) 0.0059(4) 0.0111(4)
C10 0.0271(6) 0.0202(5) 0.0217(6) 0.0028(4) 0.0066(5) 0.0128(4)
C11 0.0227(6) 0.0177(5) 0.0224(6) 0.0066(4) 0.0047(4) 0.0093(4)
C12 0.0214(5) 0.0191(5) 0.0171(5) 0.0059(4) 0.0052(4) 0.0090(4)
C13 0.0163(5) 0.0156(4) 0.0168(5) 0.0033(4) 0.0040(4) 0.0057(4)
C14 0.0163(5) 0.0162(4) 0.0146(5) 0.0038(3) 0.0040(4) 0.0055(4)
C15 0.0251(6) 0.0218(5) 0.0161(5) 0.0065(4) 0.0064(4) 0.0097(4)
C16 0.0271(6) 0.0259(5) 0.0148(5) 0.0032(4) 0.0075(4) 0.0094(5)
C17 0.0288(6) 0.0210(5) 0.0181(5) 0.0015(4) 0.0084(5) 0.0098(4)
C18 0.0287(6) 0.0176(5) 0.0175(5) 0.0043(4) 0.0073(5) 0.0106(4)
C19 0.0147(5) 0.0155(4) 0.0138(5) 0.0033(3) 0.0046(4) 0.0044(4)
C20 0.0375(7) 0.0264(6) 0.0257(6) 0.0119(5) 0.0104(5) 0.0180(5)
N3 0.0171(4) 0.0170(4) 0.0134(4) 0.0044(3) 0.0044(3) 0.0052(3)
N4 0.0312(6) 0.0262(5) 0.0197(5) 0.0106(4) 0.0095(4) 0.0105(4)
O2 0.0247(5) 0.0280(4) 0.0234(4) 0.0118(3) 0.0037(4) -0.0046(4)
C21 0.0201(5) 0.0165(4) 0.0165(5) 0.0055(4) 0.0071(4) 0.0077(4)
C22 0.0259(6) 0.0222(5) 0.0229(6) 0.0049(4) 0.0081(5) 0.0024(5)
C23 0.0330(7) 0.0219(5) 0.0293(7) 0.0095(5) 0.0151(6) 0.0029(5)
C24 0.0372(7) 0.0240(5) 0.0240(6) 0.0120(5) 0.0147(5) 0.0111(5)
C25 0.0226(6) 0.0204(5) 0.0163(5) 0.0063(4) 0.0065(4) 0.0088(4)
C26 0.0217(6) 0.0248(5) 0.0151(5) 0.0075(4) 0.0020(4) 0.0041(4)
C27 0.0158(5) 0.0186(5) 0.0154(5) 0.0045(4) 0.0030(4) 0.0042(4)
C28 0.0165(5) 0.0200(5) 0.0139(5) 0.0047(4) 0.0030(4) 0.0047(4)
C29 0.0171(5) 0.0262(5) 0.0174(5) 0.0066(4) 0.0007(4) 0.0027(4)
C30 0.0172(5) 0.0246(5) 0.0206(6) 0.0060(4) 0.0021(4) 0.0006(4)
C31 0.0193(5) 0.0210(5) 0.0204(5) 0.0071(4) 0.0062(4) 0.0035(4)
C32 0.0190(5) 0.0219(5) 0.0158(5) 0.0064(4) 0.0042(4) 0.0027(4)
C33 0.0157(5) 0.0193(5) 0.0143(5) 0.0048(4) 0.0044(4) 0.0045(4)
C34 0.0166(5) 0.0205(5) 0.0146(5) 0.0041(4) 0.0046(4) 0.0038(4)
C35 0.0223(6) 0.0312(6) 0.0165(5) 0.0086(4) 0.0035(5) 0.0018(5)
C36 0.0235(6) 0.0403(7) 0.0152(5) 0.0066(5) 0.0002(5) -0.0002(5)
C37 0.0234(6) 0.0310(6) 0.0179(6) 0.0017(5) 0.0014(5) -0.0017(5)
C38 0.0217(6) 0.0207(5) 0.0180(5) 0.0031(4) 0.0034(4) 0.0018(4)
C39 0.0163(5) 0.0190(4) 0.0138(5) 0.0035(4) 0.0046(4) 0.0059(4)
C40 0.0273(6) 0.0299(6) 0.0213(6) 0.0124(5) 0.0050(5) 0.0030(5)
N5 0.0164(4) 0.0182(4) 0.0141(4) 0.0029(3) 0.0040(3) 0.0037(3)
N6 0.0338(6) 0.0317(5) 0.0192(5) 0.0092(4) 0.0081(5) 0.0065(5)
O3 0.0250(5) 0.0299(5) 0.0300(5) 0.0132(4) 0.0054(4) -0.0046(4)
C41 0.0199(5) 0.0201(5) 0.0157(5) 0.0041(4) 0.0067(4) 0.0068(4)
C42 0.0274(6) 0.0252(5) 0.0233(6) 0.0066(5) 0.0076(5) 0.0005(5)
C43 0.0332(7) 0.0266(6) 0.0276(7) 0.0099(5) 0.0119(6) 0.0022(5)
C44 0.0365(7) 0.0300(6) 0.0230(6) 0.0136(5) 0.0117(5) 0.0080(5)
C45 0.0240(6) 0.0242(5) 0.0161(5) 0.0054(4) 0.0071(4) 0.0072(4)
C46 0.0215(6) 0.0270(5) 0.0158(5) 0.0033(4) 0.0024(4) 0.0014(5)
C47 0.0157(5) 0.0201(5) 0.0157(5) 0.0016(4) 0.0037(4) 0.0038(4)
C48 0.0151(5) 0.0190(4) 0.0159(5) 0.0025(4) 0.0046(4) 0.0041(4)
C49 0.0170(5) 0.0262(5) 0.0179(5) 0.0035(4) 0.0026(4) 0.0033(4)
C50 0.0156(5) 0.0259(5) 0.0239(6) 0.0040(4) 0.0032(4) 0.0009(4)
C51 0.0179(5) 0.0219(5) 0.0243(6) 0.0069(4) 0.0073(5) 0.0034(4)
C52 0.0172(5) 0.0212(5) 0.0194(5) 0.0053(4) 0.0048(4) 0.0036(4)
C53 0.0149(5) 0.0185(4) 0.0158(5) 0.0017(4) 0.0038(4) 0.0049(4)
C54 0.0164(5) 0.0190(5) 0.0155(5) 0.0025(4) 0.0035(4) 0.0037(4)
C55 0.0257(6) 0.0304(6) 0.0167(5) 0.0070(4) 0.0009(5) -0.0012(5)
C56 0.0281(7) 0.0373(7) 0.0166(6) 0.0047(5) -0.0023(5) -0.0028(5)
C57 0.0224(6) 0.0290(6) 0.0205(6) 0.0004(5) -0.0003(5) -0.0025(5)
C58 0.0200(6) 0.0228(5) 0.0187(5) 0.0029(4) 0.0034(4) -0.0012(4)
C59 0.0163(5) 0.0190(5) 0.0137(5) 0.0020(4) 0.0036(4) 0.0049(4)
C60 0.0298(7) 0.0311(6) 0.0274(7) 0.0141(5) 0.0086(5) 0.0044(5)
N7 0.0163(4) 0.0193(4) 0.0141(4) 0.0027(3) 0.0033(3) 0.0031(3)
N8 0.0284(6) 0.0288(5) 0.0174(5) 0.0063(4) 0.0078(4) 0.0066(4)
O4 0.0327(5) 0.0265(4) 0.0340(5) 0.0126(4) 0.0110(4) -0.0016(4)
C61 0.0182(5) 0.0205(5) 0.0161(5) 0.0034(4) 0.0065(4) 0.0050(4)
C62 0.0237(6) 0.0261(5) 0.0208(6) 0.0049(4) 0.0056(5) 0.0012(5)
C63 0.0293(7) 0.0283(6) 0.0260(6) 0.0077(5) 0.0101(5) 0.0006(5)
C64 0.0322(7) 0.0301(6) 0.0210(6) 0.0093(5) 0.0116(5) 0.0065(5)
C65 0.0207(6) 0.0236(5) 0.0157(5) 0.0030(4) 0.0066(4) 0.0069(4)
C66 0.0195(5) 0.0238(5) 0.0162(5) 0.0028(4) 0.0029(4) 0.0035(4)
C67 0.0156(5) 0.0189(5) 0.0166(5) 0.0019(4) 0.0035(4) 0.0037(4)
C68 0.0163(5) 0.0185(4) 0.0175(5) 0.0025(4) 0.0046(4) 0.0056(4)
C69 0.0180(5) 0.0212(5) 0.0205(5) 0.0022(4) 0.0027(4) 0.0037(4)
C70 0.0192(6) 0.0197(5) 0.0254(6) 0.0023(4) 0.0052(5) 0.0020(4)
C71 0.0231(6) 0.0181(5) 0.0271(6) 0.0063(4) 0.0106(5) 0.0055(4)
C72 0.0217(6) 0.0205(5) 0.0190(5) 0.0052(4) 0.0070(4) 0.0070(4)
C73 0.0164(5) 0.0177(4) 0.0177(5) 0.0023(4) 0.0057(4) 0.0060(4)
C74 0.0183(5) 0.0199(5) 0.0148(5) 0.0019(4) 0.0046(4) 0.0051(4)
C75 0.0247(6) 0.0279(6) 0.0161(5) 0.0041(4) 0.0045(5) 0.0049(5)
C76 0.0278(7) 0.0374(7) 0.0164(6) 0.0028(5) -0.0009(5) 0.0025(5)
C77 0.0253(7) 0.0379(7) 0.0200(6) 0.0021(5) -0.0002(5) -0.0021(5)
C78 0.0230(6) 0.0299(6) 0.0193(6) 0.0046(5) 0.0032(5) -0.0025(5)
C79 0.0180(5) 0.0214(5) 0.0137(5) 0.0017(4) 0.0034(4) 0.0043(4)
C80 0.0369(8) 0.0283(6) 0.0353(7) 0.0168(5) 0.0155(6) 0.0117(6)

loop_
_atom_type_symbol
_atom_type_description
_atom_type_scat_dispersion_real
_atom_type_scat_dispersion_imag
_atom_type_scat_source
C C 0.0033 0.0016 'International Tables Vol C Tables 4.2.6.8 and 6.1.1.4'
H H 0.0000 0.0000 'International Tables Vol C Tables 4.2.6.8 and 6.1.1.4'
N N 0.0061 0.0033 'International Tables Vol C Tables 4.2.6.8 and 6.1.1.4'
O O 0.0106 0.0060 'International Tables Vol C Tables 4.2.6.8 and 6.1.1.4'

loop_
_geom_angle_atom_site_label_1
_geom_angle_atom_site_label_2
_geom_angle_atom_site_label_3
_geom_angle
C1 N1 C7 107.73(9)
C1 N1 C19 130.43(9)
C7 N1 C19 121.84(9)
C4 N2 C5 115.45(10)
C11 O1 C20 118.23(9)
C2 C1 N1 134.71(10)
C2 C1 C5 118.50(10)
N1 C1 C5 106.78(9)
C3 C2 C1 116.70(11)
C3 C2 H2 121.7
C1 C2 H2 121.7
C2 C3 C4 120.96(11)
C2 C3 H3 119.5
C4 C3 H3 119.5
N2 C4 C3 124.16(12)
N2 C4 H4 117.9
C3 C4 H4 117.9
N2 C5 C6 127.35(10)
N2 C5 C1 124.23(10)
C6 C5 C1 108.42(10)
C7 C6 C5 106.80(9)
C7 C6 H6 126.6
C5 C6 H6 126.6
C6 C7 N1 110.25(9)
C6 C7 C8 130.32(9)
N1 C7 C8 119.42(9)
C13 C8 C9 119.65(10)
C13 C8 C7 120.47(9)
C9 C8 C7 119.88(10)
C10 C9 C8 120.59(11)
C10 C9 H9 119.7
C8 C9 H9 119.7
C9 C10 C11 119.76(10)
C9 C10 H10 120.1
C11 C10 H10 120.1
O1 C11 C12 124.41(11)
O1 C11 C10 114.82(10)
C12 C11 C10 120.76(10)
C11 C12 C13 119.72(10)
C11 C12 H12 120.1
C13 C12 H12 120.1
C8 C13 C12 119.48(9)
C8 C13 C14 118.63(9)
C12 C13 C14 121.89(10)
C15 C14 C19 118.06(9)
C15 C14 C13 121.53(10)
C19 C14 C13 120.41(9)
C16 C15 C14 121.47(11)
C16 C15 H15 119.3
C14 C15 H15 119.3
C15 C16 C17 119.96(11)
C15 C16 H16 120.0
C17 C16 H16 120.0
C18 C17 C16 119.71(10)
C18 C17 H17 120.1
C16 C17 H17 120.1
C17 C18 C19 121.17(10)
C17 C18 H18 119.4
C19 C18 H18 119.4
C18 C19 N1 121.20(10)
C18 C19 C14 119.61(10)
N1 C19 C14 119.19(9)
O1 C20 H20A 109.5
O1 C20 H20B 109.5
H20A C20 H20B 109.5
O1 C20 H20C 109.5
H20A C20 H20C 109.5
H20B C20 H20C 109.5
C21 N3 C39 130.50(9)
C21 N3 C27 107.80(9)
C39 N3 C27 121.63(9)
C24 N4 C25 115.34(11)
C31 O2 C40 117.50(9)
C22 C21 N3 134.42(11)
C22 C21 C25 118.63(11)
N3 C21 C25 106.87(9)
C23 C22 C21 116.81(12)
C23 C22 H22 121.6
C21 C22 H22 121.6
C22 C23 C24 120.68(12)
C22 C23 H23 119.7
C24 C23 H23 119.7
N4 C24 C23 124.38(12)
N4 C24 H24 117.8
C23 C24 H24 117.8
N4 C25 C26 127.52(11)
N4 C25 C21 124.12(11)
C26 C25 C21 108.35(10)
C27 C26 C25 107.10(10)
C27 C26 H26 126.5
C25 C26 H26 126.5
C26 C27 N3 109.85(10)
C26 C27 C28 130.40(10)
N3 C27 C28 119.74(9)
C33 C28 C29 119.46(10)
C33 C28 C27 119.92(10)
C29 C28 C27 120.60(10)
C30 C29 C28 121.10(11)
C30 C29 H29 119.4
C28 C29 H29 119.4
C29 C30 C31 119.57(11)
C29 C30 H30 120.2
C31 C30 H30 120.2
O2 C31 C32 124.45(11)
O2 C31 C30 115.12(10)
C32 C31 C30 120.43(11)
C31 C32 C33 120.16(11)
C31 C32 H32 119.9
C33 C32 H32 119.9
C28 C33 C32 119.24(10)
C28 C33 C34 119.02(10)
C32 C33 C34 121.72(10)
C35 C34 C39 117.88(10)
C35 C34 C33 121.83(10)
C39 C34 C33 120.28(10)
C36 C35 C34 121.83(12)
C36 C35 H35 119.1
C34 C35 H35 119.1
C35 C36 C37 119.41(12)
C35 C36 H36 120.3
C37 C36 H36 120.3
C38 C37 C36 120.41(11)
C38 C37 H37 119.8
C36 C37 H37 119.8
C37 C38 C39 120.40(11)
C37 C38 H38 119.8
C39 C38 H38 119.8
C38 C39 N3 121.47(10)
C38 C39 C34 119.60(10)
N3 C39 C34 118.93(9)
O2 C40 H40A 109.5
O2 C40 H40B 109.5
H40A C40 H40B 109.5
O2 C40 H40C 109.5
H40A C40 H40C 109.5
H40B C40 H40C 109.5
C41 N5 C47 107.74(9)
C41 N5 C59 130.78(9)
C47 N5 C59 121.49(9)
C44 N6 C45 115.21(11)
C51 O3 C60 117.77(10)
C42 C41 N5 134.55(11)
C42 C41 C45 118.62(11)
N5 C41 C45 106.78(10)
C43 C42 C41 116.78(12)
C43 C42 H42 121.6
C41 C42 H42 121.6
C44 C43 C42 120.66(12)
C44 C43 H43 119.7
C42 C43 H43 119.7
N6 C44 C43 124.55(12)
N6 C44 H44 117.7
C43 C44 H44 117.7
N6 C45 C46 127.51(11)
N6 C45 C41 124.19(11)
C46 C45 C41 108.27(10)
C47 C46 C45 107.27(10)
C47 C46 H46 126.4
C45 C46 H46 126.4
C46 C47 N5 109.94(10)
C46 C47 C48 130.25(10)
N5 C47 C48 119.81(10)
C53 C48 C49 119.45(10)
C53 C48 C47 120.22(10)
C49 C48 C47 120.31(10)
C50 C49 C48 121.00(11)
C50 C49 H49 119.5
C48 C49 H49 119.5
C49 C50 C51 119.59(11)
C49 C50 H50 120.2
C51 C50 H50 120.2
O3 C51 C52 124.81(11)
O3 C51 C50 114.76(10)
C52 C51 C50 120.43(11)
C51 C52 C53 120.39(11)
C51 C52 H52 119.8
C53 C52 H52 119.8
C48 C53 C52 119.13(10)
C48 C53 C54 118.47(10)
C52 C53 C54 122.39(10)
C55 C54 C59 117.53(10)
C55 C54 C53 121.37(11)
C59 C54 C53 121.07(10)
C56 C55 C54 122.28(12)
C56 C55 H55 118.9
C54 C55 H55 118.9
C55 C56 C57 119.67(12)
C55 C56 H56 120.2
C57 C56 H56 120.2
C56 C57 C58 120.07(11)
C56 C57 H57 120.0
C58 C57 H57 120.0
C57 C58 C59 120.49(11)
C57 C58 H58 119.8
C59 C58 H58 119.8
C58 C59 N5 121.27(10)
C58 C59 C54 119.88(10)
N5 C59 C54 118.83(9)
O3 C60 H60A 109.5
O3 C60 H60B 109.5
H60A C60 H60B 109.5
O3 C60 H60C 109.5
H60A C60 H60C 109.5
H60B C60 H60C 109.5
C61 N7 C79 130.78(9)
C61 N7 C67 107.64(9)
C79 N7 C67 121.54(9)
C64 N8 C65 115.83(11)
C71 O4 C80 118.19(10)
C62 C61 N7 134.55(11)
C62 C61 C65 118.55(11)
N7 C61 C65 106.91(9)
C63 C62 C61 116.76(12)
C63 C62 H62 121.6
C61 C62 H62 121.6
C62 C63 C64 120.99(12)
C62 C63 H63 119.5
C64 C63 H63 119.5
N8 C64 C63 123.81(12)
N8 C64 H64 118.1
C63 C64 H64 118.1
N8 C65 C66 127.53(11)
N8 C65 C61 124.04(11)
C66 C65 C61 108.43(10)
C67 C66 C65 106.90(10)
C67 C66 H66 126.6
C65 C66 H66 126.6
C66 C67 N7 110.10(10)
C66 C67 C68 129.98(10)
N7 C67 C68 119.89(10)
C73 C68 C69 119.52(11)
C73 C68 C67 119.92(10)
C69 C68 C67 120.57(10)
C70 C69 C68 120.59(11)
C70 C69 H69 119.7
C68 C69 H69 119.7
C69 C70 C71 119.92(11)
C69 C70 H70 120.0
C71 C70 H70 120.0
O4 C71 C72 124.03(11)
O4 C71 C70 115.36(11)
C72 C71 C70 120.60(11)
C71 C72 C73 119.78(11)
C71 C72 H72 120.1
C73 C72 H72 120.1
C68 C73 C72 119.59(10)
C68 C73 C74 118.77(10)
C72 C73 C74 121.64(10)
C75 C74 C79 117.83(10)
C75 C74 C73 121.37(11)
C79 C74 C73 120.80(10)
C76 C75 C74 121.95(12)
C76 C75 H75 119.0
C74 C75 H75 119.0
C75 C76 C77 119.73(12)
C75 C76 H76 120.1
C77 C76 H76 120.1
C78 C77 C76 119.99(12)
C78 C77 H77 120.0
C76 C77 H77 120.0
C77 C78 C79 120.87(12)
C77 C78 H78 119.6
C79 C78 H78 119.6
C78 C79 N7 121.55(11)
C78 C79 C74 119.58(11)
N7 C79 C74 118.86(10)
O4 C80 H80A 109.5
O4 C80 H80B 109.5
H80A C80 H80B 109.5
O4 C80 H80C 109.5
H80A C80 H80C 109.5
H80B C80 H80C 109.5

loop_
_geom_bond_atom_site_label_1
_geom_bond_atom_site_label_2
_geom_bond_distance
N1 C1 1.3955(14)
N1 C7 1.4048(12)
N1 C19 1.4058(13)
N2 C4 1.3305(16)
N2 C5 1.3478(15)
O1 C11 1.3666(13)
O1 C20 1.4180(15)
C1 C2 1.3900(15)
C1 C5 1.4240(15)
C2 C3 1.3812(17)
C2 H2 0.9500
C3 C4 1.3887(18)
C3 H3 0.9500
C4 H4 0.9500
C5 C6 1.4159(15)
C6 C7 1.3672(15)
C6 H6 0.9500
C7 C8 1.4429(15)
C8 C13 1.3983(15)
C8 C9 1.4110(14)
C9 C10 1.3712(16)
C9 H9 0.9500
C10 C11 1.4008(16)
C10 H10 0.9500
C11 C12 1.3855(15)
C12 C13 1.4097(15)
C12 H12 0.9500
C13 C14 1.4712(14)
C14 C15 1.4042(15)
C14 C19 1.4111(15)
C15 C16 1.3818(15)
C15 H15 0.9500
C16 C17 1.3885(17)
C16 H16 0.9500
C17 C18 1.3791(16)
C17 H17 0.9500
C18 C19 1.3970(14)
C18 H18 0.9500
C20 H20A 0.9800
C20 H20B 0.9800
C20 H20C 0.9800
N3 C21 1.3958(14)
N3 C39 1.4039(14)
N3 C27 1.4046(14)
N4 C24 1.3314(17)
N4 C25 1.3511(15)
O2 C31 1.3635(14)
O2 C40 1.4254(15)
C21 C22 1.3883(16)
C21 C25 1.4204(16)
C22 C23 1.3840(18)
C22 H22 0.9500
C23 C24 1.3861(19)
C23 H23 0.9500
C24 H24 0.9500
C25 C26 1.4127(16)
C26 C27 1.3693(16)
C26 H26 0.9500
C27 C28 1.4411(15)
C28 C33 1.3968(15)
C28 C29 1.4091(15)
C29 C30 1.3687(17)
C29 H29 0.9500
C30 C31 1.4020(16)
C30 H30 0.9500
C31 C32 1.3849(16)
C32 C33 1.4103(15)
C32 H32 0.9500
C33 C34 1.4648(15)
C34 C35 1.4004(16)
C34 C39 1.4126(15)
C35 C36 1.3819(17)
C35 H35 0.9500
C36 C37 1.3847(19)
C36 H36 0.9500
C37 C38 1.3817(17)
C37 H37 0.9500
C38 C39 1.4017(15)
C38 H38 0.9500
C40 H40A 0.9800
C40 H40B 0.9800
C40 H40C 0.9800
N5 C41 1.3956(14)
N5 C47 1.4054(14)
N5 C59 1.4056(14)
N6 C44 1.3347(17)
N6 C45 1.3468(16)
O3 C51 1.3624(14)
O3 C60 1.4241(16)
C41 C42 1.3875(17)
C41 C45 1.4243(16)
C42 C43 1.3851(18)
C42 H42 0.9500
C43 C44 1.3830(19)
C43 H43 0.9500
C44 H44 0.9500
C45 C46 1.4097(17)
C46 C47 1.3657(16)
C46 H46 0.9500
C47 C48 1.4404(16)
C48 C53 1.3970(15)
C48 C49 1.4097(15)
C49 C50 1.3749(17)
C49 H49 0.9500
C50 C51 1.3967(17)
C50 H50 0.9500
C51 C52 1.3841(16)
C52 C53 1.4103(16)
C52 H52 0.9500
C53 C54 1.4631(15)
C54 C55 1.3987(16)
C54 C59 1.4086(16)
C55 C56 1.3766(17)
C55 H55 0.9500
C56 C57 1.3809(19)
C56 H56 0.9500
C57 C58 1.3824(17)
C57 H57 0.9500
C58 C59 1.4038(15)
C58 H58 0.9500
C60 H60A 0.9800
C60 H60B 0.9800
C60 H60C 0.9800
N7 C61 1.3970(14)
N7 C79 1.4064(14)
N7 C67 1.4071(14)
N8 C64 1.3320(17)
N8 C65 1.3492(16)
O4 C71 1.3633(15)
O4 C80 1.4196(17)
C61 C62 1.3927(16)
C61 C65 1.4236(16)
C62 C63 1.3817(18)
C62 H62 0.9500
C63 C64 1.3927(19)
C63 H63 0.9500
C64 H64 0.9500
C65 C66 1.4142(16)
C66 C67 1.3709(16)
C66 H66 0.9500
C67 C68 1.4422(16)
C68 C73 1.4000(15)
C68 C69 1.4114(15)
C69 C70 1.3705(17)
C69 H69 0.9500
C70 C71 1.4016(17)
C70 H70 0.9500
C71 C72 1.3859(16)
C72 C73 1.4081(16)
C72 H72 0.9500
C73 C74 1.4656(15)
C74 C75 1.4026(16)
C74 C79 1.4128(16)
C75 C76 1.3778(17)
C75 H75 0.9500
C76 C77 1.3851(19)
C76 H76 0.9500
C77 C78 1.3821(18)
C77 H77 0.9500
C78 C79 1.3997(16)
C78 H78 0.9500
C80 H80A 0.9800
C80 H80B 0.9800
C80 H80C 0.9800

loop_
_geom_torsion_atom_site_label_1
_geom_torsion_atom_site_label_2
_geom_torsion_atom_site_label_3
_geom_torsion_atom_site_label_4
_geom_torsion
C7 N1 C1 C2 179.11(13)
C19 N1 C1 C2 -1.0(2)
C7 N1 C1 C5 0.12(12)
C19 N1 C1 C5 -179.97(11)
N1 C1 C2 C3 -177.65(13)
C5 C1 C2 C3 1.25(18)
C1 C2 C3 C4 -0.8(2)
C5 N2 C4 C3 0.6(2)
C2 C3 C4 N2 -0.1(2)
C4 N2 C5 C6 178.71(12)
C4 N2 C5 C1 -0.12(18)
C2 C1 C5 N2 -0.83(18)
N1 C1 C5 N2 178.36(11)
C2 C1 C5 C6 -179.85(11)
N1 C1 C5 C6 -0.66(13)
N2 C5 C6 C7 -178.03(12)
C1 C5 C6 C7 0.95(13)
C5 C6 C7 N1 -0.89(13)
C5 C6 C7 C8 178.85(11)
C1 N1 C7 C6 0.49(13)
C19 N1 C7 C6 -179.43(10)
C1 N1 C7 C8 -179.28(10)
C19 N1 C7 C8 0.80(15)
C6 C7 C8 C13 179.71(12)
N1 C7 C8 C13 -0.57(16)
C6 C7 C8 C9 0.14(19)
N1 C7 C8 C9 179.86(10)
C13 C8 C9 C10 -0.03(18)
C7 C8 C9 C10 179.55(11)
C8 C9 C10 C11 1.70(19)
C20 O1 C11 C12 -0.42(18)
C20 O1 C11 C10 -179.34(11)
C9 C10 C11 O1 177.21(11)
C9 C10 C11 C12 -1.75(19)
O1 C11 C12 C13 -178.74(11)
C10 C11 C12 C13 0.11(18)
C9 C8 C13 C12 -1.60(17)
C7 C8 C13 C12 178.83(10)
C9 C8 C13 C14 178.76(10)
C7 C8 C13 C14 -0.81(16)
C11 C12 C13 C8 1.56(17)
C11 C12 C13 C14 -178.82(11)
C8 C13 C14 C15 -178.10(11)
C12 C13 C14 C15 2.27(17)
C8 C13 C14 C19 2.02(16)
C12 C13 C14 C19 -177.61(10)
C19 C14 C15 C16 1.51(17)
C13 C14 C15 C16 -178.37(11)
C14 C15 C16 C17 -0.31(19)
C15 C16 C17 C18 -1.11(19)
C16 C17 C18 C19 1.30(19)
C17 C18 C19 N1 -179.68(11)
C17 C18 C19 C14 -0.07(18)
C1 N1 C19 C18 0.12(18)
C7 N1 C19 C18 -179.98(10)
C1 N1 C19 C14 -179.50(10)
C7 N1 C19 C14 0.41(16)
C15 C14 C19 C18 -1.31(16)
C13 C14 C19 C18 178.57(10)
C15 C14 C19 N1 178.30(10)
C13 C14 C19 N1 -1.81(16)
C39 N3 C21 C22 -2.0(2)
C27 N3 C21 C22 174.88(12)
C39 N3 C21 C25 -178.57(10)
C27 N3 C21 C25 -1.69(11)
N3 C21 C22 C23 -177.83(12)
C25 C21 C22 C23 -1.58(16)
C21 C22 C23 C24 -0.10(18)
C25 N4 C24 C23 -0.20(18)
C22 C23 C24 N4 1.1(2)
C24 N4 C25 C26 176.48(12)
C24 N4 C25 C21 -1.65(17)
C22 C21 C25 N4 2.60(17)
N3 C21 C25 N4 179.81(10)
C22 C21 C25 C26 -175.84(10)
N3 C21 C25 C26 1.37(12)
N4 C25 C26 C27 -178.88(11)
C21 C25 C26 C27 -0.51(13)
C25 C26 C27 N3 -0.55(13)
C25 C26 C27 C28 178.60(11)
C21 N3 C27 C26 1.42(12)
C39 N3 C27 C26 178.64(10)
C21 N3 C27 C28 -177.84(9)
C39 N3 C27 C28 -0.63(15)
C26 C27 C28 C33 -174.93(12)
N3 C27 C28 C33 4.15(16)
C26 C27 C28 C29 3.43(19)
N3 C27 C28 C29 -177.48(10)
C33 C28 C29 C30 -0.94(18)
C27 C28 C29 C30 -179.31(11)
C28 C29 C30 C31 -0.77(19)
C40 O2 C31 C32 -6.93(18)
C40 O2 C31 C30 173.16(11)
C29 C30 C31 O2 -178.41(11)
C29 C30 C31 C32 1.67(19)
O2 C31 C32 C33 179.24(11)
C30 C31 C32 C33 -0.85(18)
C29 C28 C33 C32 1.74(16)
C27 C28 C33 C32 -179.87(10)
C29 C28 C33 C34 -179.94(10)
C27 C28 C33 C34 -1.56(16)
C31 C32 C33 C28 -0.86(17)
C31 C32 C33 C34 -179.13(10)
C28 C33 C34 C35 176.42(11)
C32 C33 C34 C35 -5.31(17)
C28 C33 C34 C39 -4.55(16)
C32 C33 C34 C39 173.72(10)
C39 C34 C35 C36 -3.98(19)
C33 C34 C35 C36 175.07(12)
C34 C35 C36 C37 -2.1(2)
C35 C36 C37 C38 4.8(2)
C36 C37 C38 C39 -1.3(2)
C37 C38 C39 N3 175.41(11)
C37 C38 C39 C34 -4.96(17)
C21 N3 C39 C38 -9.31(17)
C27 N3 C39 C38 174.18(10)
C21 N3 C39 C34 171.06(10)
C27 N3 C39 C34 -5.45(15)
C35 C34 C39 C38 7.44(16)
C33 C34 C39 C38 -171.63(10)
C35 C34 C39 N3 -172.93(10)
C33 C34 C39 N3 8.00(15)
C47 N5 C41 C42 -176.58(13)
C59 N5 C41 C42 3.5(2)
C47 N5 C41 C45 0.67(12)
C59 N5 C41 C45 -179.29(10)
N5 C41 C42 C43 177.80(12)
C45 C41 C42 C43 0.80(18)
C41 C42 C43 C44 -0.5(2)
C45 N6 C44 C43 0.4(2)
C42 C43 C44 N6 -0.1(2)
C44 N6 C45 C46 -177.83(13)
C44 N6 C45 C41 -0.03(18)
C42 C41 C45 N6 -0.58(18)
N5 C41 C45 N6 -178.34(11)
C42 C41 C45 C46 177.58(11)
N5 C41 C45 C46 -0.18(13)
N6 C45 C46 C47 177.70(12)
C41 C45 C46 C47 -0.39(14)
C45 C46 C47 N5 0.82(13)
C45 C46 C47 C48 -178.69(11)
C41 N5 C47 C46 -0.94(12)
C59 N5 C47 C46 179.02(10)
C41 N5 C47 C48 178.63(9)
C59 N5 C47 C48 -1.41(15)
C46 C47 C48 C53 178.01(12)
N5 C47 C48 C53 -1.46(16)
C46 C47 C48 C49 -0.48(19)
N5 C47 C48 C49 -179.95(10)
C53 C48 C49 C50 0.01(17)
C47 C48 C49 C50 178.50(11)
C48 C49 C50 C51 1.02(18)
C60 O3 C51 C52 6.69(18)
C60 O3 C51 C50 -173.31(11)
C49 C50 C51 O3 178.76(11)
C49 C50 C51 C52 -1.25(18)
O3 C51 C52 C53 -179.56(11)
C50 C51 C52 C53 0.44(17)
C49 C48 C53 C52 -0.81(16)
C47 C48 C53 C52 -179.30(10)
C49 C48 C53 C54 -179.59(10)
C47 C48 C53 C54 1.91(15)
C51 C52 C53 C48 0.58(16)
C51 C52 C53 C54 179.32(10)
C48 C53 C54 C55 178.40(11)
C52 C53 C54 C55 -0.35(17)
C48 C53 C54 C59 0.41(15)
C52 C53 C54 C59 -178.33(10)
C59 C54 C55 C56 2.26(19)
C53 C54 C55 C56 -175.80(12)
C54 C55 C56 C57 0.0(2)
C55 C56 C57 C58 -1.6(2)
C56 C57 C58 C59 0.8(2)
C57 C58 C59 N5 179.75(11)
C57 C58 C59 C54 1.54(18)
C41 N5 C59 C58 5.42(18)
C47 N5 C59 C58 -174.54(10)
C41 N5 C59 C54 -176.36(10)
C47 N5 C59 C54 3.69(15)
C55 C54 C59 C58 -3.00(17)
C53 C54 C59 C58 175.06(10)
C55 C54 C59 N5 178.75(10)
C53 C54 C59 N5 -3.18(16)
C79 N7 C61 C62 2.3(2)
C67 N7 C61 C62 -179.97(13)
C79 N7 C61 C65 -177.72(11)
C67 N7 C61 C65 -0.02(12)
N7 C61 C62 C63 178.21(12)
C65 C61 C62 C63 -1.73(17)
C61 C62 C63 C64 0.7(2)
C65 N8 C64 C63 -0.99(19)
C62 C63 C64 N8 0.8(2)
C64 N8 C65 C66 -179.51(12)
C64 N8 C65 C61 -0.18(17)
C62 C61 C65 N8 1.58(18)
N7 C61 C65 N8 -178.38(11)
C62 C61 C65 C66 -178.99(11)
N7 C61 C65 C66 1.05(13)
N8 C65 C66 C67 177.72(11)
C61 C65 C66 C67 -1.69(13)
C65 C66 C67 N7 1.69(13)
C65 C66 C67 C68 -176.52(11)
C61 N7 C67 C66 -1.06(12)
C79 N7 C67 C66 176.90(10)
C61 N7 C67 C68 177.37(9)
C79 N7 C67 C68 -4.68(15)
C66 C67 C68 C73 -177.74(11)
N7 C67 C68 C73 4.19(15)
C66 C67 C68 C69 2.19(18)
N7 C67 C68 C69 -175.88(10)
C73 C68 C69 C70 -0.27(17)
C67 C68 C69 C70 179.79(10)
C68 C69 C70 C71 0.27(18)
C80 O4 C71 C72 1.74(18)
C80 O4 C71 C70 -179.09(11)
C69 C70 C71 O4 -179.32(11)
C69 C70 C71 C72 -0.12(18)
O4 C71 C72 C73 179.09(10)
C70 C71 C72 C73 -0.03(17)
C69 C68 C73 C72 0.12(16)
C67 C68 C73 C72 -179.95(10)
C69 C68 C73 C74 179.78(10)
C67 C68 C73 C74 -0.28(15)
C71 C72 C73 C68 0.03(16)
C71 C72 C73 C74 -179.62(10)
C68 C73 C74 C75 176.80(10)
C72 C73 C74 C75 -3.54(16)
C68 C73 C74 C79 -3.28(15)
C72 C73 C74 C79 176.38(10)
C79 C74 C75 C76 -2.18(18)
C73 C74 C75 C76 177.75(12)
C74 C75 C76 C77 0.0(2)
C75 C76 C77 C78 1.5(2)
C76 C77 C78 C79 -0.8(2)
C77 C78 C79 N7 178.61(12)
C77 C78 C79 C74 -1.44(19)
C61 N7 C79 C78 -1.51(19)
C67 N7 C79 C78 -178.93(11)
C61 N7 C79 C74 178.54(10)
C67 N7 C79 C74 1.12(16)
C75 C74 C79 C78 2.85(17)
C73 C74 C79 C78 -177.07(11)
C75 C74 C79 N7 -177.20(10)
C73 C74 C79 N7 2.88(16)
